data_7015497
loop_
_publ_author_name
'Yong, Guo-Ping'
'Li, Ying-Zhou'
'Li, Chong-Fu'
'Zhang, Yi-Man'
'She, Wen-Long'

_publ_section_title
;
 New metal-anion radical framework materials: Co(II) compounds showing
 ferromagnetic to antiferromagnetic phase transition at about 344 K,
 and Zn(II) compounds exhibiting terminal anion ligand induced direct
 white-light-emission.
;
_journal_issue 16
_journal_name_full 'Dalton transactions (Cambridge, England : 2003)'
_journal_page_first 4131
_journal_page_last 4139
_journal_paper_doi 10.1039/c0dt01667e
_journal_volume 40
_journal_year 2011
_chemical_formula_sum 'C18 H11 Co N4 O3'
_chemical_formula_weight 390.24
_chemical_name_systematic
;
?
;
_space_group_IT_number 14
_symmetry_cell_setting monoclinic
_symmetry_space_group_name_Hall '-P 2ybc'
_symmetry_space_group_name_H-M 'P 1 21/c 1'
_atom_sites_solution_hydrogens geom
_atom_sites_solution_primary direct
_atom_sites_solution_secondary difmap
_audit_creation_method SHELXL-97
_cell_angle_alpha 90.00
_cell_angle_beta 96.157(2)
_cell_angle_gamma 90.00
_cell_formula_units_Z 4
_cell_length_a 9.8748(3)
_cell_length_b 7.5962(3)
_cell_length_c 21.3359(6)
_cell_measurement_temperature 293(2)
_cell_volume 1591.19(9)
_computing_structure_refinement 'SHELXL-97 (Sheldrick, 1997)'
_computing_structure_solution 'SHELXS-97 (Sheldrick, 1990)'
_diffrn_ambient_temperature 293(2)
_diffrn_measured_fraction_theta_full 0.981
_diffrn_measured_fraction_theta_max 0.981
_diffrn_radiation_monochromator graphite
_diffrn_radiation_source 'fine-focus sealed tube'
_diffrn_radiation_type CuK\a
_diffrn_radiation_wavelength 1.54184
_diffrn_reflns_av_R_equivalents 0.0237
_diffrn_reflns_av_sigmaI/netI 0.0407
_diffrn_reflns_limit_h_max 10
_diffrn_reflns_limit_h_min -11
_diffrn_reflns_limit_k_max 8
_diffrn_reflns_limit_k_min -5
_diffrn_reflns_limit_l_max 25
_diffrn_reflns_limit_l_min -22
_diffrn_reflns_number 6034
_diffrn_reflns_theta_full 66.60
_diffrn_reflns_theta_max 66.60
_diffrn_reflns_theta_min 4.17
_exptl_absorpt_coefficient_mu 8.705
_exptl_absorpt_correction_T_max 0.1401
_exptl_absorpt_correction_T_min 0.1240
_exptl_absorpt_correction_type multi-scan
_exptl_crystal_density_diffrn 1.629
_exptl_crystal_density_method 'not measured'
_exptl_crystal_F_000 792
_exptl_crystal_size_max 0.30
_exptl_crystal_size_mid 0.30
_exptl_crystal_size_min 0.24
_refine_diff_density_max 0.195
_refine_diff_density_min -0.271
_refine_diff_density_rms 0.045
_refine_ls_extinction_method none
_refine_ls_goodness_of_fit_ref 0.999
_refine_ls_hydrogen_treatment none
_refine_ls_matrix_type full
_refine_ls_number_parameters 235
_refine_ls_number_reflns 2755
_refine_ls_number_restraints 0
_refine_ls_restrained_S_all 0.999
_refine_ls_R_factor_all 0.0405
_refine_ls_R_factor_gt 0.0282
_refine_ls_shift/su_max 0.001
_refine_ls_shift/su_mean 0.000
_refine_ls_structure_factor_coef Fsqd
_refine_ls_weighting_details 'calc w=1/[\s^2^(Fo^2^)+(0.0320P)^2^+0.0000P] where P=(Fo^2^+2Fc^2^)/3'
_refine_ls_weighting_scheme calc
_refine_ls_wR_factor_gt 0.0633
_refine_ls_wR_factor_ref 0.0648
_reflns_number_gt 2111
_reflns_number_total 2755
_reflns_threshold_expression >2sigma(I)
_cod_data_source_file c0dt01667e.txt
_cod_data_source_block 4
_cod_original_sg_symbol_H-M P2(1)/c
_cod_database_code 7015497

loop_
_symmetry_equiv_pos_as_xyz
'x, y, z'
'-x, y+1/2, -z+1/2'
'-x, -y, -z'
'x, -y-1/2, z-1/2'

loop_
_atom_site_label
_atom_site_type_symbol
_atom_site_fract_x
_atom_site_fract_y
_atom_site_fract_z
_atom_site_U_iso_or_equiv
_atom_site_adp_type
_atom_site_occupancy
_atom_site_symmetry_multiplicity
_atom_site_calc_flag
_atom_site_refinement_flags
_atom_site_disorder_assembly
_atom_site_disorder_group
Co1 Co 0.62917(3) 0.20244(5) 0.302215(14) 0.03695(11) Uani 1 1 d . . .
O2 O 0.73915(15) 0.0723(2) 0.36848(7) 0.0580(5) Uani 1 1 d . . .
N2 N 0.80591(17) 0.5199(3) 0.17215(8) 0.0425(5) Uani 1 1 d . . .
N4 N 0.64169(16) -0.0015(2) 0.10008(8) 0.0389(4) Uani 1 1 d . . .
O1 O 0.53735(14) 0.0212(2) 0.25063(6) 0.0478(4) Uani 1 1 d . . .
N3 N 0.51054(17) -0.1496(3) 0.16095(8) 0.0402(5) Uani 1 1 d . . .
O3 O 0.82206(18) 0.3352(3) 0.39789(8) 0.0656(5) Uani 1 1 d . . .
N1 N 0.72160(16) 0.3175(3) 0.23282(8) 0.0374(4) Uani 1 1 d . . .
C7 C 0.7111(2) 0.2569(3) 0.17091(10) 0.0376(5) Uani 1 1 d . . .
C16 C 0.9120(2) 0.0830(3) 0.45398(9) 0.0393(5) Uani 1 1 d . . .
C8 C 0.6459(2) 0.0906(3) 0.15676(9) 0.0378(5) Uani 1 1 d . . .
C5 C 0.8624(2) 0.6782(3) 0.15826(12) 0.0511(6) Uani 1 1 d . . .
H5 H 0.8804 0.7033 0.1173 0.061 Uiso 1 1 calc R . .
C13 C 0.5588(2) -0.1486(3) 0.10449(10) 0.0400(6) Uani 1 1 d . . .
C4 C 0.8916(2) 0.7969(4) 0.20460(12) 0.0557(7) Uani 1 1 d . . .
H4 H 0.9313 0.9039 0.1958 0.067 Uiso 1 1 calc R . .
C1 C 0.77722(19) 0.4787(3) 0.23238(10) 0.0385(5) Uani 1 1 d . . .
C6 C 0.7637(2) 0.3801(3) 0.13355(10) 0.0470(6) Uani 1 1 d . . .
H6 H 0.7699 0.3713 0.0905 0.056 Uiso 1 1 calc R . .
C17 C 0.9203(2) -0.0990(3) 0.45596(10) 0.0455(6) Uani 1 1 d . . .
H17 H 0.8669 -0.1659 0.4263 0.055 Uiso 1 1 calc R . .
C14 C 0.56515(19) -0.0059(3) 0.19383(9) 0.0387(5) Uani 1 1 d . . .
C9 C 0.7046(2) 0.0262(3) 0.04656(10) 0.0497(6) Uani 1 1 d . . .
H9 H 0.7608 0.1236 0.0440 0.060 Uiso 1 1 calc R . .
C11 C 0.6022(3) -0.2342(4) 0.00091(11) 0.0594(8) Uani 1 1 d . . .
H11 H 0.5890 -0.3114 -0.0330 0.071 Uiso 1 1 calc R . .
C2 C 0.8064(2) 0.6028(3) 0.28032(11) 0.0511(6) Uani 1 1 d . . .
H2 H 0.7879 0.5784 0.3213 0.061 Uiso 1 1 calc R . .
C10 C 0.6854(3) -0.0872(4) -0.00246(11) 0.0570(7) Uani 1 1 d . . .
H10 H 0.7279 -0.0668 -0.0386 0.068 Uiso 1 1 calc R . .
C12 C 0.5396(2) -0.2654(3) 0.05438(11) 0.0510(6) Uani 1 1 d . . .
H12 H 0.4847 -0.3640 0.0569 0.061 Uiso 1 1 calc R . .
C15 C 0.8181(2) 0.1736(4) 0.40347(10) 0.0483(6) Uani 1 1 d . . .
C3 C 0.8624(3) 0.7602(3) 0.26615(13) 0.0579(7) Uani 1 1 d . . .
H3 H 0.8814 0.8439 0.2977 0.070 Uiso 1 1 calc R . .
C18 C 1.0080(2) -0.1821(3) 0.50185(10) 0.0451(6) Uani 1 1 d . . .
H18 H 1.0130 -0.3043 0.5030 0.054 Uiso 1 1 calc R . .

loop_
_atom_site_aniso_label
_atom_site_aniso_U_11
_atom_site_aniso_U_22
_atom_site_aniso_U_33
_atom_site_aniso_U_23
_atom_site_aniso_U_13
_atom_site_aniso_U_12
Co1 0.03465(17) 0.0421(2) 0.03302(17) 0.00050(18) -0.00145(11) 0.00243(17)
O2 0.0537(10) 0.0685(14) 0.0477(10) 0.0012(9) -0.0137(7) 0.0105(9)
N2 0.0379(10) 0.0387(13) 0.0519(11) 0.0015(10) 0.0103(8) -0.0021(8)
N4 0.0400(10) 0.0393(13) 0.0377(10) 0.0027(9) 0.0055(7) 0.0034(8)
O1 0.0505(9) 0.0546(12) 0.0387(8) -0.0037(8) 0.0069(7) -0.0172(8)
N3 0.0393(9) 0.0436(13) 0.0366(9) -0.0033(9) -0.0010(7) -0.0059(8)
O3 0.0759(12) 0.0573(14) 0.0609(11) 0.0157(10) -0.0055(8) 0.0189(10)
N1 0.0348(9) 0.0363(13) 0.0406(9) -0.0007(9) 0.0014(7) 0.0012(8)
C7 0.0327(11) 0.0385(16) 0.0420(12) -0.0003(11) 0.0063(8) 0.0023(9)
C16 0.0353(11) 0.0488(17) 0.0337(11) 0.0074(11) 0.0026(8) 0.0047(10)
C8 0.0396(11) 0.0381(15) 0.0353(11) -0.0004(11) 0.0030(8) -0.0003(10)
C5 0.0472(13) 0.0454(18) 0.0628(15) 0.0044(14) 0.0154(10) -0.0049(12)
C13 0.0368(11) 0.0415(16) 0.0407(12) -0.0016(11) -0.0006(8) 0.0010(10)
C4 0.0483(14) 0.0381(17) 0.0806(19) 0.0022(15) 0.0066(12) -0.0088(12)
C1 0.0320(11) 0.0379(16) 0.0452(12) 0.0009(11) 0.0024(8) 0.0037(9)
C6 0.0517(14) 0.0467(17) 0.0448(13) -0.0060(12) 0.0147(10) -0.0055(11)
C17 0.0416(12) 0.0568(19) 0.0367(12) 0.0031(12) -0.0021(8) -0.0019(11)
C14 0.0352(11) 0.0444(16) 0.0353(11) -0.0003(11) -0.0020(8) -0.0022(10)
C9 0.0601(15) 0.0433(17) 0.0487(14) 0.0031(13) 0.0195(10) 0.0043(12)
C11 0.0727(18) 0.061(2) 0.0453(14) -0.0156(14) 0.0072(12) 0.0056(14)
C2 0.0539(14) 0.0478(18) 0.0502(14) -0.0031(13) -0.0010(10) -0.0023(12)
C10 0.0724(17) 0.056(2) 0.0460(14) -0.0042(14) 0.0213(11) 0.0071(14)
C12 0.0554(15) 0.0469(18) 0.0496(14) -0.0092(12) 0.0011(10) -0.0017(11)
C15 0.0419(12) 0.065(2) 0.0376(12) 0.0087(13) 0.0045(9) 0.0174(12)
C3 0.0582(16) 0.0447(19) 0.0686(17) -0.0083(14) -0.0036(13) -0.0071(12)
C18 0.0475(12) 0.0418(16) 0.0452(12) 0.0077(12) 0.0009(9) 0.0019(11)

loop_
_atom_type_symbol
_atom_type_description
_atom_type_scat_dispersion_real
_atom_type_scat_dispersion_imag
_atom_type_scat_source
C C 0.0181 0.0091 'International Tables Vol C Tables 4.2.6.8 and 6.1.1.4'
H H 0.0000 0.0000 'International Tables Vol C Tables 4.2.6.8 and 6.1.1.4'
N N 0.0311 0.0180 'International Tables Vol C Tables 4.2.6.8 and 6.1.1.4'
O O 0.0492 0.0322 'International Tables Vol C Tables 4.2.6.8 and 6.1.1.4'
Co Co -2.3653 3.6143 'International Tables Vol C Tables 4.2.6.8 and 6.1.1.4'

loop_
_geom_angle_atom_site_label_1
_geom_angle_atom_site_label_2
_geom_angle_atom_site_label_3
_geom_angle
_geom_angle_site_symmetry_1
_geom_angle_site_symmetry_3
_geom_angle_publ_flag
O1 Co1 O2 104.04(7) . . ?
O1 Co1 N3 108.85(7) . 2_655 ?
O2 Co1 N3 110.62(7) . 2_655 ?
O1 Co1 N1 96.45(7) . . ?
O2 Co1 N1 119.28(7) . . ?
N3 Co1 N1 115.39(8) 2_655 . ?
C15 O2 Co1 112.00(16) . . ?
C5 N2 C6 130.5(2) . . ?
C5 N2 C1 121.9(2) . . ?
C6 N2 C1 107.56(19) . . ?
C9 N4 C8 132.1(2) . . ?
C9 N4 C13 120.0(2) . . ?
C8 N4 C13 107.86(17) . . ?
C14 O1 Co1 121.15(14) . . ?
C13 N3 C14 107.19(18) . . ?
C13 N3 Co1 132.91(15) . 2_645 ?
C14 N3 Co1 119.58(14) . 2_645 ?
C1 N1 C7 106.49(18) . . ?
C1 N1 Co1 128.11(15) . . ?
C7 N1 Co1 123.99(15) . . ?
C6 C7 N1 109.4(2) . . ?
C6 C7 C8 132.0(2) . . ?
N1 C7 C8 118.47(19) . . ?
C17 C16 C18 119.6(2) . 3_756 ?
C17 C16 C15 120.5(2) . . ?
C18 C16 C15 120.0(2) 3_756 . ?
C14 C8 N4 105.27(19) . . ?
C14 C8 C7 128.0(2) . . ?
N4 C8 C7 126.52(19) . . ?
C4 C5 N2 119.3(2) . . ?
C4 C5 H5 120.4 . . ?
N2 C5 H5 120.4 . . ?
N3 C13 C12 131.0(2) . . ?
N3 C13 N4 109.43(18) . . ?
C12 C13 N4 119.6(2) . . ?
C5 C4 C3 120.3(2) . . ?
C5 C4 H4 119.8 . . ?
C3 C4 H4 119.8 . . ?
N1 C1 N2 109.76(19) . . ?
N1 C1 C2 131.5(2) . . ?
N2 C1 C2 118.7(2) . . ?
C7 C6 N2 106.72(19) . . ?
C7 C6 H6 126.6 . . ?
N2 C6 H6 126.6 . . ?
C16 C17 C18 120.4(2) . . ?
C16 C17 H17 119.8 . . ?
C18 C17 H17 119.8 . . ?
O1 C14 N3 119.72(19) . . ?
O1 C14 C8 130.1(2) . . ?
N3 C14 C8 110.22(18) . . ?
C10 C9 N4 120.5(2) . . ?
C10 C9 H9 119.7 . . ?
N4 C9 H9 119.7 . . ?
C12 C11 C10 120.1(2) . . ?
C12 C11 H11 120.0 . . ?
C10 C11 H11 120.0 . . ?
C3 C2 C1 119.0(2) . . ?
C3 C2 H2 120.5 . . ?
C1 C2 H2 120.5 . . ?
C9 C10 C11 120.3(2) . . ?
C9 C10 H10 119.8 . . ?
C11 C10 H10 119.8 . . ?
C11 C12 C13 119.5(2) . . ?
C11 C12 H12 120.2 . . ?
C13 C12 H12 120.2 . . ?
O3 C15 O2 124.5(2) . . ?
O3 C15 C16 119.9(2) . . ?
O2 C15 C16 115.6(2) . . ?
C2 C3 C4 120.7(2) . . ?
C2 C3 H3 119.6 . . ?
C4 C3 H3 119.6 . . ?
C16 C18 C17 120.0(2) 3_756 . ?
C16 C18 H18 120.0 3_756 . ?
C17 C18 H18 120.0 . . ?

loop_
_geom_bond_atom_site_label_1
_geom_bond_atom_site_label_2
_geom_bond_distance
_geom_bond_site_symmetry_2
_geom_bond_publ_flag
Co1 O1 1.9271(15) . ?
Co1 O2 1.9561(14) . ?
Co1 N3 2.0044(18) 2_655 ?
Co1 N1 2.0197(18) . ?
O2 C15 1.278(3) . ?
N2 C5 1.372(3) . ?
N2 C6 1.381(3) . ?
N2 C1 1.381(3) . ?
N4 C9 1.373(3) . ?
N4 C8 1.394(3) . ?
N4 C13 1.394(3) . ?
O1 C14 1.288(2) . ?
N3 C13 1.343(3) . ?
N3 C14 1.375(3) . ?
N3 Co1 2.0044(18) 2_645 ?
O3 C15 1.234(3) . ?
N1 C1 1.342(3) . ?
N1 C7 1.392(2) . ?
C7 C6 1.367(3) . ?
C7 C8 1.436(3) . ?
C16 C17 1.385(3) . ?
C16 C18 1.386(3) 3_756 ?
C16 C15 1.510(3) . ?
C8 C14 1.391(3) . ?
C5 C4 1.346(3) . ?
C5 H5 0.9300 . ?
C13 C12 1.387(3) . ?
C4 C3 1.403(3) . ?
C4 H4 0.9300 . ?
C1 C2 1.398(3) . ?
C6 H6 0.9300 . ?
C17 C18 1.387(3) . ?
C17 H17 0.9300 . ?
C9 C10 1.352(3) . ?
C9 H9 0.9300 . ?
C11 C12 1.375(3) . ?
C11 C10 1.393(3) . ?
C11 H11 0.9300 . ?
C2 C3 1.364(3) . ?
C2 H2 0.9300 . ?
C10 H10 0.9300 . ?
C12 H12 0.9300 . ?
C3 H3 0.9300 . ?
C18 C16 1.386(3) 3_756 ?
C18 H18 0.9300 . ?

loop_
_geom_torsion_atom_site_label_1
_geom_torsion_atom_site_label_2
_geom_torsion_atom_site_label_3
_geom_torsion_atom_site_label_4
_geom_torsion
_geom_torsion_site_symmetry_1
_geom_torsion_site_symmetry_2
_geom_torsion_site_symmetry_3
_geom_torsion_site_symmetry_4
_geom_torsion_publ_flag
O1 Co1 O2 C15 173.21(15) . . . . ?
N3 Co1 O2 C15 -70.05(16) 2_655 . . . ?
N1 Co1 O2 C15 67.37(17) . . . . ?
O2 Co1 O1 C14 -112.37(16) . . . . ?
N3 Co1 O1 C14 129.67(16) 2_655 . . . ?
N1 Co1 O1 C14 10.02(17) . . . . ?
O1 Co1 N1 C1 162.58(16) . . . . ?
O2 Co1 N1 C1 -87.34(18) . . . . ?
N3 Co1 N1 C1 48.15(18) 2_655 . . . ?
O1 Co1 N1 C7 -1.99(16) . . . . ?
O2 Co1 N1 C7 108.08(16) . . . . ?
N3 Co1 N1 C7 -116.42(16) 2_655 . . . ?
C1 N1 C7 C6 1.6(2) . . . . ?
Co1 N1 C7 C6 168.95(14) . . . . ?
C1 N1 C7 C8 -175.86(17) . . . . ?
Co1 N1 C7 C8 -8.5(3) . . . . ?
C9 N4 C8 C14 -177.5(2) . . . . ?
C13 N4 C8 C14 0.3(2) . . . . ?
C9 N4 C8 C7 7.1(4) . . . . ?
C13 N4 C8 C7 -175.09(19) . . . . ?
C6 C7 C8 C14 -162.1(2) . . . . ?
N1 C7 C8 C14 14.6(3) . . . . ?
C6 C7 C8 N4 12.3(4) . . . . ?
N1 C7 C8 N4 -170.99(18) . . . . ?
C6 N2 C5 C4 178.0(2) . . . . ?
C1 N2 C5 C4 0.4(3) . . . . ?
C14 N3 C13 C12 177.8(2) . . . . ?
Co1 N3 C13 C12 -9.0(4) 2_645 . . . ?
C14 N3 C13 N4 -1.7(2) . . . . ?
Co1 N3 C13 N4 171.52(14) 2_645 . . . ?
C9 N4 C13 N3 179.01(18) . . . . ?
C8 N4 C13 N3 0.8(2) . . . . ?
C9 N4 C13 C12 -0.6(3) . . . . ?
C8 N4 C13 C12 -178.74(19) . . . . ?
N2 C5 C4 C3 -1.1(4) . . . . ?
C7 N1 C1 N2 -1.7(2) . . . . ?
Co1 N1 C1 N2 -168.43(12) . . . . ?
C7 N1 C1 C2 177.3(2) . . . . ?
Co1 N1 C1 C2 10.6(3) . . . . ?
C5 N2 C1 N1 179.40(19) . . . . ?
C6 N2 C1 N1 1.3(2) . . . . ?
C5 N2 C1 C2 0.2(3) . . . . ?
C6 N2 C1 C2 -177.88(19) . . . . ?
N1 C7 C6 N2 -0.8(2) . . . . ?
C8 C7 C6 N2 176.2(2) . . . . ?
C5 N2 C6 C7 -178.2(2) . . . . ?
C1 N2 C6 C7 -0.3(2) . . . . ?
C18 C16 C17 C18 0.1(4) 3_756 . . . ?
C15 C16 C17 C18 179.09(19) . . . . ?
Co1 O1 C14 N3 172.00(13) . . . . ?
Co1 O1 C14 C8 -8.2(3) . . . . ?
C13 N3 C14 O1 -178.26(19) . . . . ?
Co1 N3 C14 O1 7.5(3) 2_645 . . . ?
C13 N3 C14 C8 1.9(2) . . . . ?
Co1 N3 C14 C8 -172.35(14) 2_645 . . . ?
N4 C8 C14 O1 178.8(2) . . . . ?
C7 C8 C14 O1 -5.8(4) . . . . ?
N4 C8 C14 N3 -1.4(2) . . . . ?
C7 C8 C14 N3 173.94(19) . . . . ?
C8 N4 C9 C10 178.5(2) . . . . ?
C13 N4 C9 C10 0.9(3) . . . . ?
N1 C1 C2 C3 -179.1(2) . . . . ?
N2 C1 C2 C3 -0.1(3) . . . . ?
N4 C9 C10 C11 -0.5(4) . . . . ?
C12 C11 C10 C9 -0.3(4) . . . . ?
C10 C11 C12 C13 0.6(4) . . . . ?
N3 C13 C12 C11 -179.7(2) . . . . ?
N4 C13 C12 C11 -0.2(3) . . . . ?
Co1 O2 C15 O3 2.3(3) . . . . ?
Co1 O2 C15 C16 -177.09(14) . . . . ?
C17 C16 C15 O3 -172.2(2) . . . . ?
C18 C16 C15 O3 6.8(3) 3_756 . . . ?
C17 C16 C15 O2 7.3(3) . . . . ?
C18 C16 C15 O2 -173.8(2) 3_756 . . . ?
C1 C2 C3 C4 -0.6(4) . . . . ?
C5 C4 C3 C2 1.2(4) . . . . ?
C16 C17 C18 C16 -0.1(4) . . . 3_756 ?
